data_6000054
loop_
_publ_author_name
'Bieringer, M.'
'Greedan, J. E.'
'Luke, G. M.'

_publ_section_title
;
 Li4MgReO6: An S=1/2 antiferromagnet exhibiting spin-glass behavior
;
_journal_name_full 'Physical Review B'
_journal_page_first 6521
_journal_page_last 6529
_journal_paper_doi 10.1103/PhysRevB.62.6521
_journal_volume 62
_journal_year 2000
_chemical_formula_sum 'Li4 Mg O6 Re'
_space_group_name_H-M_alt 'C 1 2/m 1'
_cell_angle_alpha 90.000
_cell_angle_beta 109.835
_cell_angle_gamma 90.000
_cell_length_a 5.0978
_cell_length_b 8.8163
_cell_length_c 5.0815
_cell_volume 214.83
_cod_database_code 6000054

loop_
_atom_site_label
_atom_site_fract_x
_atom_site_fract_y
_atom_site_fract_z
? ? ? ?
